data_2201908
loop_
_publ_author_name
'Vinogradova, Elena A.'
'Kokozay, Vladimir N.'
'Vassilyeva, Olga Yu.'
'Skelton, Brian W.'

_publ_section_title
;
 Tetraaquatetrakis[2-(2-hydroxyethylamino)ethanolato]tetracopper(II)
 tetranitrate 14/3-hydrate
;
_journal_issue 4
_journal_name_full 'Acta Crystallographica Section E'
_journal_page_first m148
_journal_page_last m151
_journal_paper_doi 10.1107/S1600536803004690
_journal_volume 59
_journal_year 2003
_chemical_formula_iupac '[Cu4 (C4 H10 N O2)4 (H2 O)4] (N O3)4, 14/3H2 O'
_chemical_formula_moiety 'Cu4,4C4 H10 N O2,4H2 O ,4N O3,14/3H2 O'
_chemical_formula_sum 'C16 H57.3333 Cu4 N8 O28.6667'
_chemical_formula_weight 1074.85
_chemical_name_systematic
;
Tetraaquatetrakis[2-(2-hydroxyethylamino)ethanolato]tetracopper(II)
tetranitrate 14/3-hydrate
;
_space_group_IT_number 86
_symmetry_cell_setting tetragonal
_symmetry_space_group_name_Hall '-P 4bc'
_symmetry_space_group_name_H-M 'P 42/n :2'
_cell_angle_alpha 90.00000
_cell_angle_beta 90.00000
_cell_angle_gamma 90.00000
_cell_formula_units_Z 6
_cell_length_a 17.797(2)
_cell_length_b 17.797(2)
_cell_length_c 20.600(2)
_cell_measurement_reflns_used 8192
_cell_measurement_temperature 150
_cell_measurement_theta_max 23.6
_cell_measurement_theta_min 2.40
_cell_volume 6524.7(12)
_computing_cell_refinement 'SAINT (Siemens, 1995)'
_computing_data_collection 'SMART (Siemens, 1995)'
_computing_data_reduction 'Xtal3.5 (Hall et al., 1995)'
_computing_molecular_graphics Xtal3.5
_computing_publication_material 'Xtal3.5 BONDLA CIFIO'
_computing_structure_refinement 'Xtal3.5 CRYLSQ'
_computing_structure_solution Xtal3.5
_diffrn_ambient_temperature 150
_diffrn_measured_fraction_theta_full 0.99
_diffrn_measured_fraction_theta_max 0.99
_diffrn_measurement_device_type
;
Bruker SMART CCD
;
_diffrn_measurement_method \w
_diffrn_radiation_monochromator graphite
_diffrn_radiation_source 'sealed tube'
_diffrn_radiation_type 'Mo K\a'
_diffrn_radiation_wavelength .71073
_diffrn_reflns_av_R_equivalents .077
_diffrn_reflns_av_sigmaI/netI .135
_diffrn_reflns_limit_h_max 22
_diffrn_reflns_limit_h_min 0
_diffrn_reflns_limit_k_max 22
_diffrn_reflns_limit_k_min 0
_diffrn_reflns_limit_l_max 0
_diffrn_reflns_limit_l_min -25
_diffrn_reflns_number 63965
_diffrn_reflns_theta_full 26.37
_diffrn_reflns_theta_max 26.37
_diffrn_reflns_theta_min 1.51
_diffrn_standards_decay_% 0
_diffrn_standards_number 0
_exptl_absorpt_coefficient_mu 2.026
_exptl_absorpt_correction_T_max .84
_exptl_absorpt_correction_T_min .67
_exptl_absorpt_correction_type multi-scan
_exptl_absorpt_process_details
;
 SADABS; Sheldrick, 1996
;
_exptl_crystal_colour dark_blue
_exptl_crystal_density_diffrn 1.641
_exptl_crystal_density_meas ?
_exptl_crystal_description tetragonal_prism
_exptl_crystal_F_000 3328
_exptl_crystal_size_max .35
_exptl_crystal_size_mid .14
_exptl_crystal_size_min .11
_refine_diff_density_max 1.456
_refine_diff_density_min -.86
_refine_ls_extinction_method none
_refine_ls_goodness_of_fit_all 1.018
_refine_ls_goodness_of_fit_ref 1.037
_refine_ls_hydrogen_treatment mixed
_refine_ls_matrix_type full
_refine_ls_number_constraints 0
_refine_ls_number_parameters 397
_refine_ls_number_reflns 3803
_refine_ls_number_restraints 9
_refine_ls_R_factor_all .129
_refine_ls_R_factor_gt .064
_refine_ls_shift/su_max .011
_refine_ls_shift/su_mean .001
_refine_ls_structure_factor_coef F
_refine_ls_weighting_details 'w = 1/[\s^2^(F) + 0.003F^2^]'
_refine_ls_weighting_scheme calc
_refine_ls_wR_factor_all .114
_refine_ls_wR_factor_ref .087
_reflns_number_gt 3803
_reflns_number_total 6674
_reflns_threshold_expression F>4\s(F)
_cod_data_source_file cm6031.cif
_cod_data_source_block I
_cod_depositor_comments
;
The following automatic conversions were performed:

'_exptl_crystal_density_meas' value 'none' was changed to '?' - the
value is perceived as not measured.

Automatic conversion script
Id: cif_fix_values 3008 2015-01-20 13:52:24Z robertas 
;
_cod_original_sg_symbol_Hall -p_4bc
_cod_original_sg_symbol_H-M 'P 42/n'
_cod_database_code 2201908
_cod_database_fobs_code 2201908

loop_
_symmetry_equiv_pos_as_xyz
+x,+y,+z
1/2-x,1/2-y,+z
-y,1/2+x,1/2+z
1/2+y,-x,1/2+z
-x,-y,-z
1/2+x,1/2+y,-z
+y,1/2-x,1/2-z
1/2-y,+x,1/2-z

loop_
_atom_site_label
_atom_site_fract_x
_atom_site_fract_y
_atom_site_fract_z
_atom_site_U_iso_or_equiv
_atom_site_adp_type
_atom_site_calc_flag
_atom_site_calc_attached_atom
_atom_site_refinement_flags
_atom_site_occupancy
_atom_site_disorder_assembly
_atom_site_disorder_group
Cu1 .33549(6) .70430(6) .48988(4) .0305(5) Uani ? ? ? 1.00000 ? ?
Cu2 .20561(6) .66346(6) .39050(4) .0325(5) Uani ? ? ? 1.00000 ? ?
Cu3 .65627(6) .74570(6) .19713(5) .0384(6) Uani ? ? ? 1.00000 ? ?
O1 .2295(4) .5247(4) .4157(3) .053(4) Uani ? ? ? 1.00000 ? ?
O2 .3102(3) .6937(3) .3976(2) .032(3) Uani ? ? ? 1.00000 ? ?
O3 .4730(3) .7311(4) .4653(3) .045(4) Uani ? ? ? 1.00000 ? ?
O4 .3052(3) .8091(3) .4829(2) .031(3) Uani ? ? ? 1.00000 ? ?
O5 .7315(3) .6682(3) .2095(3) .039(3) Uani ? ? ? 1.00000 ? ?
O6 .5474(4) .6628(4) .2184(4) .061(4) Uani ? ? ? 1.00000 ? ?
N1 .2364(4) .6190(4) .3036(3) .039(4) Uani ? ? ? 1.00000 ? ?
N2 .3768(4) .7345(4) .5775(3) .036(4) Uani ? ? ? 1.00000 ? ?
N3 .6398(5) .6953(5) .1090(4) .057(5) Uani ? ? ? 1.00000 ? ?
N4 .7103(2) .40073(18) .30881(14) .042(4) Uani ? ? G 1.00000 ? ?
O7 .7260(4) .4350(3) .25878(17) .053(4) Uani ? ? G 1.00000 ? ?
O8 .6900(4) .3345(2) .3057(2) .043(3) Uani ? ? G 1.00000 ? ?
O9 .7148(4) .4327(3) .36188(16) .064(4) Uani ? ? G 1.00000 ? ?
N5 .4695(4) -.0198(5) .1967(5) .122(12) Uani ? ? G 1.00000 ? ?
O10 .4650(8) -.0514(7) .1438(5) .182(15) Uani ? ? G 1.00000 ? ?
O11 .4615(8) -.0564(7) .2472(5) .143(11) Uani ? ? G 1.00000 ? ?
O12 .4822(9) .0483(5) .1992(7) .201(7) Uiso ? ? G 1.00000 ? ?
N6 .3191(8) .3768(7) .4799(6) .10(2) Uani ? ? G .50000 ? ?
O13 .3305(13) .4112(11) .5307(7) .121(18) Uani ? ? G .50000 ? ?
O14 .3653(10) .3805(14) .4353(8) .109(7) Uiso ? ? G .50000 ? ?
O15 .2616(11) .3387(13) .4736(9) .17(3) Uani ? ? G .50000 ? ?
N7 .0320(9) .4898(7) .4551(7) .088(17) Uani ? ? G .50000 ? ?
O16 -.0042(18) .5458(14) .4708(11) .094(14) Uani ? ? G .50000 ? ?
O17 .0773(13) .494(2) .4098(10) .075(12) Uani ? ? G .50000 ? ?
O18 .023(2) .4301(10) .4845(11) .25(2) Uiso ? ? G .50000 ? ?
C1 .2545(7) .4955(6) .3550(5) .060(6) Uani ? ? ? 1.00000 ? ?
C2 .2220(6) .5379(5) .2992(4) .051(6) Uani ? ? ? 1.00000 ? ?
C3 .3140(5) .6424(5) .2907(4) .041(5) Uani ? ? ? 1.00000 ? ?
C4 .3567(5) .6514(5) .3541(4) .035(4) Uani ? ? ? 1.00000 ? ?
C5 .5016(5) .7523(5) .5274(4) .044(5) Uani ? ? ? 1.00000 ? ?
C6 .4587(5) .7193(5) .5827(4) .043(5) Uani ? ? ? 1.00000 ? ?
C7 .3550(5) .8133(5) .5892(4) .041(5) Uani ? ? ? 1.00000 ? ?
C8 .3463(5) .8549(4) .5267(4) .035(4) Uani ? ? ? 1.00000 ? ?
C9 .7181(5) .6051(5) .1682(4) .048(5) Uani ? ? ? 1.00000 ? ?
C10 .6965(6) .6336(6) .1028(5) .060(7) Uani ? ? ? 1.00000 ? ?
C11 .5624(7) .6711(9) .0998(6) .079(9) Uani ? ? ? 1.00000 ? ?
C12 .5345(7) .6235(8) .1577(8) .097(10) Uani ? ? ? 1.00000 ? ?
O1aq .3489(4) .5935(4) .5046(3) .057(4) Uani ? ? D 1.00000 ? ?
O2aq .0958(4) .6526(4) .3744(4) .061(5) Uani ? ? D 1.00000 ? ?
O3aq .5960(5) .8374(5) .1788(4) .069(5) Uani ? ? D 1.00000 ? ?
O4aq .1134(10) .0341(10) .1819(8) .194(16) Uani ? ? ? 1.00000 ? ?
O5aq .0211(8) .0884(7) .5537(5) .158(11) Uani ? ? ? 1.00000 ? ?
O6aq .6433(18) .784(2) .7069(16) .176(12) Uiso ? ? ? .50000 ? ?
O7aq .083(2) .4648(19) .4225(17) .136(14) Uiso ? ? ? .50000 ? ?
O8aq .4014(12) .4315(12) .4407(10) .102(6) Uiso ? ? ? .50000 ? ?
H3 .64704 .73053 .07541 .07300 Uiso c ? ? 1.00000 ? ?
H1a .24091 .44214 .35128 .07500 Uiso c ? ? 1.00000 ? ?
H1b .30831 .49741 .35200 .07500 Uiso c ? ? 1.00000 ? ?
H2a .24165 .51812 .25857 .06400 Uiso c ? ? 1.00000 ? ?
H2b .16803 .52824 .29794 .06400 Uiso c ? ? 1.00000 ? ?
H3a .31508 .68946 .26748 .05300 Uiso c ? ? 1.00000 ? ?
H3b .33918 .60574 .26478 .05300 Uiso c ? ? 1.00000 ? ?
H4a .36807 .60458 .37251 .04800 Uiso c ? ? 1.00000 ? ?
H4b .40277 .67902 .34729 .04800 Uiso c ? ? 1.00000 ? ?
H5a .50170 .80599 .53095 .05400 Uiso c ? ? 1.00000 ? ?
H5b .55412 .73636 .53073 .05400 Uiso c ? ? 1.00000 ? ?
H6a .46702 .66633 .58437 .05500 Uiso c ? ? 1.00000 ? ?
H6b .47664 .74032 .62329 .05500 Uiso c ? ? 1.00000 ? ?
H7a .39163 .83774 .61681 .05000 Uiso c ? ? 1.00000 ? ?
H7b .30752 .81518 .61326 .05000 Uiso c ? ? 1.00000 ? ?
H8a .39524 .86508 .50906 .04800 Uiso c ? ? 1.00000 ? ?
H8b .32115 .90170 .53304 .04800 Uiso c ? ? 1.00000 ? ?
H9a .67743 .57631 .18606 .06100 Uiso c ? ? 1.00000 ? ?
H9b .76189 .57433 .16746 .06100 Uiso c ? ? 1.00000 ? ?
H10a .67923 .59523 .07522 .07300 Uiso c ? ? 1.00000 ? ?
H10b .74266 .65464 .08120 .07300 Uiso c ? ? 1.00000 ? ?
H11a .52945 .71243 .09675 .09900 Uiso c ? ? 1.00000 ? ?
H11b .55703 .63962 .06287 .09900 Uiso c ? ? 1.00000 ? ?
H12a .48095 .61433 .15362 .10400 Uiso c ? ? 1.00000 ? ?
H12b .55936 .57682 .15918 .10400 Uiso c ? ? 1.00000 ? ?
H1 .20476 .63805 .27081 .05200 Uiso c ? ? 1.00000 ? ?
H2 .35655 .70297 .60981 .04400 Uiso c ? ? 1.00000 ? ?
H1O .19401 .48582 .42444 .06900 Uiso d ? ? 1.00000 ? ?
H3O .48769 .67957 .46273 .05600 Uiso d ? ? 1.00000 ? ?
H6O .51583 .70593 .22963 .07700 Uiso d ? ? 1.00000 ? ?
H1aqA .314 .560 .491 .08600 Uiso ? ? D 1.00000 ? ?
H1aqB .396 .571 .500 .08600 Uiso d ? D 1.00000 ? ?
H2aqA .077 .607 .382 .09400 Uiso d ? D 1.00000 ? ?
H2aqB .071 .688 .401 .09400 Uiso d ? D 1.00000 ? ?
H3aqA .548 .827 .186 .10300 Uiso d ? D 1.00000 ? ?
H3aqB .605 .884 .189 .10300 Uiso d ? D 1.00000 ? ?

loop_
_atom_site_aniso_label
_atom_site_aniso_U_11
_atom_site_aniso_U_22
_atom_site_aniso_U_33
_atom_site_aniso_U_12
_atom_site_aniso_U_13
_atom_site_aniso_U_23
Cu1 .0362(6) .0334(6) .0220(4) .0083(4) .0014(4) .0020(4)
Cu2 .0371(6) .0368(6) .0235(4) .0078(5) -.0004(4) -.0015(4)
Cu3 .0366(6) .0446(6) .0341(5) .0090(4) -.0038(5) -.0049(5)
O1 .069(5) .052(4) .039(3) -.005(3) .003(3) -.001(3)
O2 .033(3) .038(3) .026(3) .009(2) .002(2) .003(2)
O3 .042(3) .058(4) .036(3) .009(3) .004(3) .008(3)
O4 .039(3) .032(3) .023(2) .005(2) -.002(2) -.001(2)
O5 .041(3) .040(3) .036(3) .005(2) -.007(3) -.003(3)
O6 .047(4) .058(4) .079(5) .004(3) -.016(4) -.013(4)
N1 .045(4) .045(4) .028(3) .009(3) -.001(3) -.003(3)
N2 .043(4) .043(4) .023(3) .002(3) .004(3) .008(3)
N3 .059(5) .069(6) .045(4) .026(4) -.016(4) -.013(4)
N4 .064(5) .039(4) .023(3) .001(3) .000(3) .007(3)
O7 .091(5) .044(4) .024(3) -.010(3) .000(3) .005(3)
O8 .060(4) .038(3) .031(3) -.015(3) .002(3) .003(3)
O9 .123(7) .048(4) .021(3) -.005(4) .003(3) -.004(3)
N5 .123(12) .067(8) .175(16) -.017(8) -.011(12) .000(10)
O10 .136(12) .198(16) .212(16) .034(11) -.065(12) -.083(14)
O11 .129(10) .156(12) .144(10) .002(9) .050(9) .070(10)
N6 .12(2) .084(18) .093(18) .055(16) .040(17) .047(15)
O13 .121(17) .16(2) .080(13) .079(16) .041(13) .049(14)
O15 .23(3) .19(3) .102(18) .05(2) .11(2) .053(18)
N7 .067(15) .067(15) .13(2) -.030(13) -.002(14) .006(15)
O16 .141(19) .049(10) .094(14) -.037(11) -.036(13) .040(10)
O17 .082(13) .043(10) .101(14) -.021(9) .000(11) .016(10)
C1 .084(8) .044(6) .051(6) .008(5) .000(5) -.008(5)
C2 .069(7) .051(6) .033(4) .003(5) .002(4) -.015(4)
C3 .049(5) .052(5) .023(4) .012(4) .009(3) -.004(4)
C4 .037(5) .039(5) .029(4) .006(4) .003(3) -.005(3)
C5 .034(5) .049(5) .048(5) .006(4) .000(4) .006(4)
C6 .034(5) .056(6) .038(4) .011(4) -.004(4) .001(4)
C7 .040(5) .051(5) .032(4) .004(4) .000(4) -.003(4)
C8 .045(5) .033(4) .025(4) .003(4) -.001(3) -.004(3)
C9 .049(6) .053(6) .041(5) .013(5) -.008(4) -.011(4)
C10 .062(7) .070(7) .048(6) .026(6) -.018(5) -.026(5)
C11 .065(8) .115(11) .056(7) .022(7) -.024(6) -.026(7)
C12 .065(8) .099(10) .126(12) .021(7) -.041(8) -.074(10)
O1aq .064(5) .052(4) .054(4) .016(4) .002(4) .008(3)
O2aq .061(5) .064(5) .058(4) .006(4) -.004(4) -.005(4)
O3aq .058(5) .066(5) .083(6) .008(4) -.005(4) -.001(4)
O4aq .206(17) .209(16) .167(14) .127(14) .001(11) -.003(11)
O5aq .260(15) .141(10) .073(6) .142(10) .027(8) .025(6)

loop_
_atom_type_symbol
_atom_type_scat_dispersion_real
_atom_type_scat_dispersion_imag
_atom_type_scat_source
C .002 .002 'Int Tables Vol IV Tables 2.2B and 2.3.1'
H 0 0 'Int Tables Vol IV Tables 2.2B and 2.3.1'
Cu .263 1.266 'Int Tables Vol IV Tables 2.2B and 2.3.1'
N .004 .003 'Int Tables Vol IV Tables 2.2B and 2.3.1'
O .008 .006 'Int Tables Vol IV Tables 2.2B and 2.3.1'

loop_
_geom_angle_atom_site_label_1
_geom_angle_atom_site_label_2
_geom_angle_atom_site_label_3
_geom_angle_site_symmetry_1
_geom_angle_site_symmetry_3
_geom_angle
_geom_angle_publ_flag
O2 Cu1 O3 . . 92.6(2) yes
O2 Cu1 O4 . . 87.5(2) yes
O2 Cu1 N2 . . 166.9(3) yes
O2 Cu1 O1aq . . 94.5(3) yes
O2 Cu1 O4 . '2 565' 73.0(2) yes
O3 Cu1 O4 . . 94.1(2) yes
O3 Cu1 N2 . . 77.2(2) yes
O3 Cu1 O1aq . . 95.7(3) yes
O3 Cu1 O4 . '2 565' 164.23(17) yes
O4 Cu1 N2 . . 85.0(2) yes
O4 Cu1 O1aq . . 169.8(3) yes
O4 Cu1 O4 . '2 565' 79.1(2) yes
N2 Cu1 O1aq . . 94.7(3) yes
N2 Cu1 O4 . '2 565' 115.9(2) yes
O1aq Cu1 O4 . '2 565' 92.0(3) yes
O1 Cu2 O2 . . 95.3(2) yes
O1 Cu2 N1 . . 76.0(2) yes
O1 Cu2 O2aq . . 95.9(3) yes
O1 Cu2 O2 . '2 565' 164.66(18) yes
O1 Cu2 O4 . '2 565' 93.4(2) yes
O2 Cu2 N1 . . 85.1(2) yes
O2 Cu2 O2aq . . 168.3(3) yes
O2 Cu2 O2 . '2 565' 80.0(2) yes
O2 Cu2 O4 . '2 565' 87.3(2) yes
N1 Cu2 O2aq . . 94.6(3) yes
N1 Cu2 O2 . '2 565' 117.8(2) yes
N1 Cu2 O4 . '2 565' 166.3(3) yes
O2aq Cu2 O2 . '2 565' 89.9(3) yes
O2aq Cu2 O4 . '2 565' 95.1(3) yes
O2 Cu2 O4 '2 565' '2 565' 71.86(19) yes
O5 Cu3 O6 . . 95.3(2) yes
O5 Cu3 N3 . . 84.5(3) yes
O5 Cu3 O3aq . . 168.8(3) yes
O5 Cu3 O5 . '2 665' 82.7(2) yes
O5 Cu3 O5 . '7 565' 86.8(2) yes
O6 Cu3 N3 . . 77.5(3) yes
O6 Cu3 O3aq . . 95.8(3) yes
O6 Cu3 O5 . '2 665' 164.0(2) yes
O6 Cu3 O5 . '7 565' 92.0(2) yes
N3 Cu3 O3aq . . 96.6(4) yes
N3 Cu3 O5 . '2 665' 117.9(3) yes
N3 Cu3 O5 . '7 565' 165.6(3) yes
O3aq Cu3 O5 . '2 665' 87.0(3) yes
O3aq Cu3 O5 . '7 565' 94.2(3) yes
O5 Cu3 O5 '2 665' '7 565' 72.1(2) yes
Cu2 O1 C1 . . 103.1(5) ?
Cu2 O1 H1O . . 128.9 ?
C1 O1 H1O . . 96.2 ?
Cu1 O2 Cu2 . . 108.6(2) ?
Cu1 O2 C4 . . 121.6(4) ?
Cu1 O2 Cu2 . '2 565' 89.1(2) ?
Cu2 O2 C4 . . 111.2(4) ?
Cu2 O2 Cu2 . '2 565' 99.5(2) ?
C4 O2 Cu2 . '2 565' 123.3(4) ?
Cu1 O3 C5 . . 102.4(5) ?
Cu1 O3 H3O . . 95.5 ?
C5 O3 H3O . . 101.9 ?
Cu1 O4 C8 . . 111.2(4) ?
Cu1 O4 Cu1 . '2 565' 100.4(2) ?
Cu1 O4 Cu2 . '2 565' 109.6(2) ?
C8 O4 Cu1 . '2 565' 122.0(4) ?
C8 O4 Cu2 . '2 565' 121.4(4) ?
Cu1 O4 Cu2 '2 565' '2 565' 88.9(2) ?
Cu3 O5 C9 . . 111.4(5) ?
Cu3 O5 Cu3 . '2 665' 95.8(2) ?
Cu3 O5 Cu3 . '8 655' 110.3(3) ?
C9 O5 Cu3 . '2 665' 123.2(5) ?
C9 O5 Cu3 . '8 655' 122.0(5) ?
Cu3 O5 Cu3 '2 665' '8 655' 90.0(2) ?
Cu3 O6 C12 . . 105.0(7) ?
Cu3 O6 H6O . . 91.3 ?
C12 O6 H6O . . 119.4 ?
Cu2 N1 C2 . . 112.9(5) ?
Cu2 N1 C3 . . 107.7(5) ?
Cu2 N1 H1 . . 109.3 ?
C2 N1 C3 . . 115.6(7) ?
C2 N1 H1 . . 101.8 ?
C3 N1 H1 . . 109.4 ?
Cu1 N2 C6 . . 111.8(5) ?
Cu1 N2 C7 . . 107.6(5) ?
Cu1 N2 H2 . . 109.5 ?
C6 N2 C7 . . 114.8(7) ?
C6 N2 H2 . . 102.5 ?
C7 N2 H2 . . 110.5 ?
Cu3 N3 C10 . . 107.5(6) ?
Cu3 N3 C11 . . 112.4(7) ?
Cu3 N3 H3 . . 109.9 ?
C10 N3 C11 . . 114.2(9) ?
C10 N3 H3 . . 109.4 ?
C11 N3 H3 . . 103.3 ?
O7 N4 O8 . . 119.8 ?
O7 N4 O9 . . 119.9 ?
O8 N4 O9 . . 120.3 ?
O10 N5 O11 . . 119.9 ?
O10 N5 O12 . . 119.8 ?
O11 N5 O12 . . 120.3 ?
O13 N6 O14 . . 119.9 ?
O13 N6 O15 . . 119.9 ?
O14 N6 O15 . . 120.3 ?
O16 N7 O17 . . 120 ?
O16 N7 O18 . . 120 ?
O17 N7 O18 . . 120 ?
O1 C1 C2 . . 111.7(8) ?
O1 C1 H1a . . 110.1 ?
O1 C1 H1b . . 110.8 ?
C2 C1 H1a . . 109.5 ?
C2 C1 H1b . . 108.6 ?
H1a C1 H1b . . 106.0 ?
N1 C2 C1 . . 112.5(8) ?
N1 C2 H2a . . 110.2 ?
N1 C2 H2b . . 110.3 ?
C1 C2 H2a . . 109.9 ?
C1 C2 H2b . . 108.3 ?
H2a C2 H2b . . 105.4 ?
N1 C3 C4 . . 110.2(6) ?
N1 C3 H3a . . 110.8 ?
N1 C3 H3b . . 110.4 ?
C4 C3 H3a . . 109.0 ?
C4 C3 H3b . . 108.6 ?
H3a C3 H3b . . 107.8 ?
O2 C4 C3 . . 107.7(6) ?
O2 C4 H4a . . 109.8 ?
O2 C4 H4b . . 108.3 ?
C3 C4 H4a . . 111.2 ?
C3 C4 H4b . . 110.7 ?
H4a C4 H4b . . 109.0 ?
O3 C5 C6 . . 113.4(7) ?
O3 C5 H5a . . 109.4 ?
O3 C5 H5b . . 109.0 ?
C6 C5 H5a . . 109.6 ?
C6 C5 H5b . . 108.7 ?
H5a C5 H5b . . 106.5 ?
N2 C6 C5 . . 112.1(7) ?
N2 C6 H6a . . 109.5 ?
N2 C6 H6b . . 108.3 ?
C5 C6 H6a . . 109.8 ?
C5 C6 H6b . . 109.7 ?
H6a C6 H6b . . 107.4 ?
N2 C7 C8 . . 111.0(7) ?
N2 C7 H7a . . 110.3 ?
N2 C7 H7b . . 110.0 ?
C8 C7 H7a . . 110.6 ?
C8 C7 H7b . . 109.2 ?
H7a C7 H7b . . 105.6 ?
O4 C8 C7 . . 108.4(6) ?
O4 C8 H8a . . 109.6 ?
O4 C8 H8b . . 110.3 ?
C7 C8 H8a . . 109.0 ?
C7 C8 H8b . . 111.3 ?
H8a C8 H8b . . 108.2 ?
O5 C9 C10 . . 108.2(8) ?
O5 C9 H9a . . 108.5 ?
O5 C9 H9b . . 108.9 ?
C10 C9 H9a . . 109.6 ?
C10 C9 H9b . . 113.1 ?
H9a C9 H9b . . 108.5 ?
N3 C10 C9 . . 110.3(8) ?
N3 C10 H10a . . 111.3 ?
N3 C10 H10b . . 108.4 ?
C9 C10 H10a . . 112.5 ?
C9 C10 H10b . . 108.5 ?
H10a C10 H10b . . 105.6 ?
N3 C11 C12 . . 111.5(10) ?
N3 C11 H11a . . 111.5 ?
N3 C11 H11b . . 112.0 ?
C12 C11 H11a . . 106.3 ?
C12 C11 H11b . . 105.3 ?
H11a C11 H11b . . 110.1 ?
O6 C12 C11 . . 110.5(11) ?
O6 C12 H12a . . 108.1 ?
O6 C12 H12b . . 108.8 ?
C11 C12 H12a . . 110.0 ?
C11 C12 H12b . . 111.0 ?
H12a C12 H12b . . 108.5 ?
Cu1 O1aq H1aqA . . 121 ?
Cu1 O1aq H1aqB . . 121 ?
H1aqA O1aq H1aqB . . 108 ?
Cu2 O2aq H2aqA . . 116 ?
Cu2 O2aq H2aqB . . 107 ?
H2aqA O2aq H2aqB . . 109 ?
Cu3 O3aq H3aqA . . 109 ?
Cu3 O3aq H3aqB . . 129 ?
H3aqA O3aq H3aqB . . 109 ?

loop_
_geom_bond_atom_site_label_1
_geom_bond_atom_site_label_2
_geom_bond_site_symmetry_1
_geom_bond_site_symmetry_2
_geom_bond_distance
_geom_bond_publ_flag
Cu1 O2 . . 1.964(5) yes
Cu1 O3 . . 2.544(6) yes
Cu1 O4 . . 1.946(5) yes
Cu1 N2 . . 2.022(6) yes
Cu1 O1aq . . 2.010(7) yes
Cu1 O4 . '2 565' 2.520(5) yes
Cu2 O1 . . 2.558(7) yes
Cu2 O2 . . 1.942(5) yes
Cu2 N1 . . 2.032(7) yes
Cu2 O2aq . . 1.992(8) yes
Cu2 O2 . '2 565' 2.562(5) yes
Cu2 O4 . '2 565' 1.974(5) yes
Cu3 O5 . . 1.939(6) yes
Cu3 O6 . . 2.475(7) yes
Cu3 N3 . . 2.045(8) yes
Cu3 O3aq . . 1.989(8) yes
Cu3 O5 . '2 665' 2.531(6) yes
Cu3 O5 . '7 565' 1.977(6) yes
O1 C1 . . 1.425(12) ?
O1 H1O . . .955 ?
O2 C4 . . 1.432(9) ?
O3 C5 . . 1.429(11) ?
O3 H3O . . .955 ?
O4 C8 . . 1.419(9) ?
O5 C9 . . 1.430(11) ?
O6 C12 . . 1.452(18) ?
O6 H6O . . .979 ?
N1 C2 . . 1.469(12) ?
N1 C3 . . 1.466(12) ?
N1 H1 . . .943 ?
N2 C6 . . 1.487(11) ?
N2 C7 . . 1.475(12) ?
N2 H2 . . .941 ?
N3 C10 . . 1.496(14) ?
N3 C11 . . 1.456(16) ?
N3 H3 . . .944 ?
N4 O7 . . 1.230 ?
N4 O8 . . 1.234 ?
N4 O9 . . 1.235 ?
N5 O10 . . 1.230 ?
N5 O11 . . 1.235 ?
N5 O12 . . 1.234 ?
N6 O13 . . 1.23 ?
N6 O14 . . 1.23 ?
N6 O15 . . 1.23 ?
N7 O16 . . 1.23 ?
N7 O17 . . 1.23 ?
N7 O18 . . 1.23 ?
C1 C2 . . 1.491(14) ?
C1 H1a . . .983 ?
C1 H1b . . .960 ?
C2 H2a . . .974 ?
C2 H2b . . .976 ?
C3 C4 . . 1.518(11) ?
C3 H3a . . .965 ?
C3 H3b . . .955 ?
C4 H4a . . .939 ?
C4 H4b . . .966 ?
C5 C6 . . 1.492(12) ?
C5 H5a . . .958 ?
C5 H5b . . .979 ?
C6 H6a . . .954 ?
C6 H6b . . .970 ?
C7 C8 . . 1.495(11) ?
C7 H7a . . .968 ?
C7 H7b . . .980 ?
C8 H8a . . .961 ?
C8 H8b . . .954 ?
C9 C10 . . 1.490(14) ?
C9 H9a . . .959 ?
C9 H9b . . .953 ?
C10 H10a . . .941 ?
C10 H10b . . 1.006 ?
C11 C12 . . 1.54(2) ?
C11 H11a . . .943 ?
C11 H11b . . .950 ?
C12 H12a . . .970 ?
C12 H12b . . .941 ?
O1aq H1aqA . . .90 ?
O1aq H1aqB . . .93 ?
O2aq H2aqA . . .89 ?
O2aq H2aqB . . .94 ?
O3aq H3aqA . . .89 ?
O3aq H3aqB . . .87 ?

loop_
_geom_hbond_atom_site_label_D
_geom_hbond_atom_site_label_H
_geom_hbond_atom_site_label_A
_geom_hbond_site_symmetry_A
_geom_hbond_distance_DH
_geom_hbond_distance_HA
_geom_hbond_distance_DA
_geom_hbond_angle_DHA
_geom_hbond_publ_flag
O1 H1O O17 . 0.96 2.10 2.77(2) 125 yes
O1 H1O O7aq . 0.96 2.02 2.83(4) 141 yes
O3 H3O O5aq 6_556 0.96 1.76 2.710(10) 171 yes
O6 H6O O7 7_565 0.98 1.89 2.852(9) 165 yes
N1 H1 O8 8_555 0.94 1.96 2.875(8) 164 yes
N2 H2 O8 5_666 0.94 2.04 2.950(8) 162 yes
O1aq H1aqA O1 . 0.90 2.25 3.060(10) 149 yes
O2aq H2aqB O3 2_565 0.94 2.10 3.050(10) 174 yes
O2aq H2aqA O17 . 0.89 2.10 2.94(3) 157 yes
O5aq - O10 3_545 - - 2.92(2) - yes
O17 - O4aq 7_555 - - 2.79(4) - yes
O4aq - O12 7_555 - - 2.72(2) - yes
O4aq - O6aq 3_644 - - 2.71(4) - yes
O4aq - O7aq 8_555 - - 2.70(4) - yes
O5aq - O13 2_555 - - 2.68(3) - yes
O5aq - O8aq 2_555 - - 2.73(2) - yes
